data_7126293
loop_
_publ_author_name
'Qiu, Rong-Guan'
'Chen, Xiao-Xian'
'Huang, Rui-Kang'
'Zhou, Dong-Dong'
'Xu, Wei-Jian'
'Zhang, Wei-Xiong'
'Chen, Xiao-Ming'

_publ_section_title
;
 Nitroprusside as a promising building block to assemble an
 organic-inorganic hybrid for thermo-responsive switching materials.
;
_journal_issue 41
_journal_name_full 'Chemical communications (Cambridge, England)'
_journal_page_first 5488
_journal_page_last 5491
_journal_paper_doi 10.1039/d0cc01877e
_journal_volume 56
_journal_year 2020
_chemical_formula_moiety 'C5 Fe K N6 O, C2 H8 N'
_chemical_formula_sum 'C7 H8 Fe K N7 O'
_chemical_formula_weight 301.15
_space_group_crystal_system orthorhombic
_space_group_IT_number 19
_space_group_name_Hall 'P 2ac 2ab'
_space_group_name_H-M_alt 'P 21 21 21'
_atom_sites_solution_hydrogens geom
_atom_sites_solution_primary dual
_audit_creation_date 2020-02-27
_audit_creation_method
;
Olex2 1.2
(compiled 2018.05.29 svn.r3508 for OlexSys, GUI svn.r5506)
;
_audit_update_record
;
2020-02-27 deposited with the CCDC.	2020-03-27 downloaded from the CCDC.
;
_cell_angle_alpha 90
_cell_angle_beta 90
_cell_angle_gamma 90
_cell_formula_units_Z 4
_cell_length_a 9.84330(10)
_cell_length_b 8.53200(10)
_cell_length_c 14.8241(2)
_cell_measurement_reflns_used 5726
_cell_measurement_temperature 100.00(10)
_cell_measurement_theta_max 73.7590
_cell_measurement_theta_min 5.3630
_cell_volume 1244.97(3)
_computing_cell_refinement 'CrysAlisPro 1.171.38.41 (Rigaku OD, 2015)'
_computing_data_collection 'CrysAlisPro 1.171.38.41 (Rigaku OD, 2015)'
_computing_data_reduction 'CrysAlisPro 1.171.38.41 (Rigaku OD, 2015)'
_computing_molecular_graphics 'Olex2 (Dolomanov et al., 2009)'
_computing_publication_material 'Olex2 (Dolomanov et al., 2009)'
_computing_structure_refinement 'ShelXL (Sheldrick, 2015)'
_computing_structure_solution 'ShelXT (Sheldrick, 2015)'
_diffrn_ambient_environment N~2~
_diffrn_ambient_temperature 100.00(10)
_diffrn_detector 'CCD plate'
_diffrn_detector_area_resol_mean 5.2913
_diffrn_detector_type AtlasS2
_diffrn_measured_fraction_theta_full 1.000
_diffrn_measured_fraction_theta_max 0.982
_diffrn_measurement_details
;
List of Runs (angles in degrees, time in seconds):

  # Type    Start    End  Width  t~exp~   \w     \q     \k     \f   Frames
#--------------------------------------------------------------------------
  1  \w   -115.00 -17.00   1.00    1.00    --  -41.14 -38.00 150.00   98
  2  \w      1.00  82.00   1.00    1.00    --   41.14 -99.00  30.00   81
  3  \w     23.00  97.00   1.00    1.00    --   41.14-125.00-180.00   74
  4  \w     25.00 110.00   1.00    4.00    --  107.79 -94.00  90.00   85
  5  \w     94.00 178.00   1.00    4.00    --  107.79 125.00 -30.00   84
  6  \w     82.00 178.00   1.00    4.00    --  107.79  45.00-150.00   96
  7  \w     82.00 178.00   1.00    4.00    --  107.79  45.00 150.00   96
  8  \w    100.00 178.00   1.00    4.00    --  107.79  82.00 -66.00   78
  9  \w     94.00 178.00   1.00    4.00    --  107.79 125.00 120.00   84
 10  \w   -114.00 -32.00   1.00    1.00    --  -41.14 -57.00  60.00   82
 11  \w   -114.00 -13.00   1.00    1.00    --  -41.14 -57.00 -60.00  101
;
_diffrn_measurement_device 'four-circle diffractometer'
_diffrn_measurement_device_type 'SuperNova, Dual, Cu at zero, AtlasS2'
_diffrn_measurement_method '\w scans'
_diffrn_orient_matrix_type 'CrysAlisPro convention (1999,Acta A55,543-557)'
_diffrn_orient_matrix_UB_11 -0.0758569000
_diffrn_orient_matrix_UB_12 0.1153512000
_diffrn_orient_matrix_UB_13 0.0549937000
_diffrn_orient_matrix_UB_21 -0.0522756000
_diffrn_orient_matrix_UB_22 -0.1035440000
_diffrn_orient_matrix_UB_23 0.0718839000
_diffrn_orient_matrix_UB_31 0.1553238000
_diffrn_orient_matrix_UB_32 0.0215171000
_diffrn_orient_matrix_UB_33 0.0510614000
_diffrn_radiation_monochromator mirror
_diffrn_radiation_probe x-ray
_diffrn_radiation_type CuK\a
_diffrn_radiation_wavelength 1.54178
_diffrn_reflns_av_R_equivalents 0.0496
_diffrn_reflns_av_unetI/netI 0.0413
_diffrn_reflns_Laue_measured_fraction_full 1.000
_diffrn_reflns_Laue_measured_fraction_max 0.982
_diffrn_reflns_limit_h_max 11
_diffrn_reflns_limit_h_min -12
_diffrn_reflns_limit_k_max 10
_diffrn_reflns_limit_k_min -9
_diffrn_reflns_limit_l_max 16
_diffrn_reflns_limit_l_min -18
_diffrn_reflns_number 6766
_diffrn_reflns_point_group_measured_fraction_full 1.000
_diffrn_reflns_point_group_measured_fraction_max 0.983
_diffrn_reflns_theta_full 67.679
_diffrn_reflns_theta_max 73.893
_diffrn_reflns_theta_min 5.394
_diffrn_source 'micro-focus sealed X-ray tube'
_diffrn_source_type 'SuperNova (Cu) X-ray Source'
_exptl_absorpt_coefficient_mu 12.707
_exptl_absorpt_correction_T_max 0.210
_exptl_absorpt_correction_T_min 0.105
_exptl_absorpt_correction_type gaussian
_exptl_absorpt_process_details
;
CrysAlisPro 1.171.38.41 (Rigaku Oxford Diffraction, 2015)
Numerical absorption correction based on gaussian integration over
			a multifaceted crystal model
Empirical absorption correction using spherical harmonics,
 implemented in SCALE3 ABSPACK scaling algorithm.
;
_exptl_crystal_colour red
_exptl_crystal_colour_primary red
_exptl_crystal_density_diffrn 1.607
_exptl_crystal_description block
_exptl_crystal_F_000 608
_exptl_crystal_size_max 0.254
_exptl_crystal_size_mid 0.249
_exptl_crystal_size_min 0.249
_refine_diff_density_max 0.890
_refine_diff_density_min -0.614
_refine_diff_density_rms 0.095
_refine_ls_abs_structure_details
;
 Refined as an inversion twin.
;
_refine_ls_abs_structure_Flack 0.237(8)
_refine_ls_extinction_coef 0.0026(5)
_refine_ls_extinction_expression Fc^*^=kFc[1+0.001xFc^2^\l^3^/sin(2\q)]^-1/4^
_refine_ls_extinction_method 'SHELXL-2014/7 (Sheldrick 2014'
_refine_ls_goodness_of_fit_ref 1.070
_refine_ls_hydrogen_treatment constr
_refine_ls_matrix_type full
_refine_ls_number_parameters 158
_refine_ls_number_reflns 2469
_refine_ls_number_restraints 0
_refine_ls_restrained_S_all 1.070
_refine_ls_R_factor_all 0.0376
_refine_ls_R_factor_gt 0.0373
_refine_ls_shift/su_max 0.001
_refine_ls_shift/su_mean 0.000
_refine_ls_structure_factor_coef Fsqd
_refine_ls_weighting_details 'w=1/[\s^2^(Fo^2^)+(0.0706P)^2^+0.0566P] where P=(Fo^2^+2Fc^2^)/3'
_refine_ls_weighting_scheme calc
_refine_ls_wR_factor_gt 0.0974
_refine_ls_wR_factor_ref 0.0976
_reflns_Friedel_coverage 0.720
_reflns_Friedel_fraction_full 1.000
_reflns_Friedel_fraction_max 0.985
_reflns_number_gt 2441
_reflns_number_total 2469
_reflns_threshold_expression 'I > 2\s(I)'
_cod_data_source_file d0cc01877e2.cif
_cod_data_source_block 1_100k
_cod_depositor_comments 'Adding full bibliography for 7126293--7126304.cif.'
_cod_database_code 7126293
_shelx_shelxl_version_number 2014/7
_chemical_oxdiff_formula C8H9FeKN6O
_shelx_space_group_comment
;
The symmetry employed for this shelxl refinement is uniquely defined
by the following loop, which should always be used as a source of
symmetry information in preference to the above space-group names.
They are only intended as comments.
;
_shelx_estimated_absorpt_t_max 0.144
_shelx_estimated_absorpt_t_min 0.141
_reflns_odcompleteness_completeness 99.92
_reflns_odcompleteness_iscentric 1
_reflns_odcompleteness_theta 66.97
_olex2_refinement_description
;
1. Twinned data refinement
 Scales: 0.763(8)
 0.237(8)
2. Fixed Uiso
 At 1.2 times of:
  All N(H,H) groups
 At 1.5 times of:
  All C(H,H,H) groups
3.a Secondary CH2 refined with riding coordinates:
 N1(H1A,H1B)
3.b Idealised Me refined as rotating group:
 C2(H2A,H2B,H2C), C1(H1C,H1D,H1E)
;
_olex2_submission_special_instructions 'No special instructions were received'
_oxdiff_exptl_absorpt_empirical_details
;
Empirical correction (ABSPACK) includes:
- Absorption correction using spherical harmonics
- Frame scaling
;
_oxdiff_exptl_absorpt_empirical_full_max 3.231
_oxdiff_exptl_absorpt_empirical_full_min 0.638

loop_
_space_group_symop_operation_xyz
'x, y, z'
'-x+1/2, -y, z+1/2'
'-x, y+1/2, -z+1/2'
'x+1/2, -y+1/2, -z'

loop_
_atom_site_label
_atom_site_type_symbol
_atom_site_fract_x
_atom_site_fract_y
_atom_site_fract_z
_atom_site_U_iso_or_equiv
_atom_site_adp_type
_atom_site_occupancy
_atom_site_site_symmetry_order
_atom_site_calc_flag
_atom_site_refinement_flags_posn
_atom_site_refinement_flags_adp
_atom_site_refinement_flags_occupancy
_atom_site_disorder_assembly
_atom_site_disorder_group
Fe1 Fe 0.64184(5) 0.73631(7) 0.70418(3) 0.0056(2) Uani 1 1 d . . . . .
K1 K 0.80580(8) 0.22365(10) 0.93757(5) 0.0110(2) Uani 1 1 d . . . . .
O1 O 0.3946(3) 0.7480(4) 0.79655(19) 0.0178(7) Uani 1 1 d . . . . .
N7 N 0.4946(3) 0.7459(4) 0.7585(2) 0.0087(6) Uani 1 1 d . . . . .
N2 N 0.5398(4) 0.5093(4) 0.5556(2) 0.0156(7) Uani 1 1 d . . . . .
N6 N 0.7487(4) 0.4632(4) 0.8211(2) 0.0156(8) Uani 1 1 d . . . . .
N3 N 0.5974(4) 1.0073(4) 0.5681(2) 0.0130(7) Uani 1 1 d . . . . .
N1 N 0.4697(3) 0.2503(4) 0.4342(2) 0.0121(7) Uani 1 1 d . . . . .
H1A H 0.5035 0.3256 0.4691 0.014 Uiso 1 1 calc R . . . .
H1B H 0.5311 0.1740 0.4308 0.014 Uiso 1 1 calc R . . . .
C3 C 0.5762(4) 0.5924(5) 0.6117(3) 0.0105(8) Uani 1 1 d . . . . .
C5 C 0.8147(4) 0.7196(5) 0.6413(2) 0.0111(8) Uani 1 1 d . . . . .
C4 C 0.6098(4) 0.9096(5) 0.6218(3) 0.0098(8) Uani 1 1 d . . . . .
C7 C 0.7073(4) 0.5625(5) 0.7768(2) 0.0107(8) Uani 1 1 d . . . . .
N5 N 0.7970(4) 0.9511(5) 0.8365(2) 0.0176(8) Uani 1 1 d . . . . .
C6 C 0.7379(4) 0.8747(5) 0.7867(3) 0.0112(8) Uani 1 1 d . . . . .
N4 N 0.9149(4) 0.7110(5) 0.6023(2) 0.0185(8) Uani 1 1 d . . . . .
C2 C 0.4446(5) 0.3139(6) 0.3429(3) 0.0235(10) Uani 1 1 d . . . . .
H2A H 0.4176 0.2305 0.3034 0.035 Uiso 1 1 calc GR . . . .
H2B H 0.5263 0.3615 0.3204 0.035 Uiso 1 1 calc GR . . . .
H2C H 0.3738 0.3911 0.3457 0.035 Uiso 1 1 calc GR . . . .
C1 C 0.3432(5) 0.1879(6) 0.4759(3) 0.0202(9) Uani 1 1 d . . . . .
H1C H 0.3082 0.1042 0.4394 0.030 Uiso 1 1 calc GR . . . .
H1D H 0.2769 0.2701 0.4798 0.030 Uiso 1 1 calc GR . . . .
H1E H 0.3631 0.1492 0.5353 0.030 Uiso 1 1 calc GR . . . .

loop_
_atom_site_aniso_label
_atom_site_aniso_U_11
_atom_site_aniso_U_22
_atom_site_aniso_U_33
_atom_site_aniso_U_23
_atom_site_aniso_U_13
_atom_site_aniso_U_12
Fe1 0.0096(3) 0.0056(3) 0.0016(3) -0.0002(2) -0.00005(19) -0.0002(2)
K1 0.0182(4) 0.0102(4) 0.0045(3) 0.0006(3) -0.0013(3) 0.0024(3)
O1 0.0183(13) 0.0179(17) 0.0173(15) 0.0074(13) 0.0103(11) 0.0040(12)
N7 0.0131(14) 0.0053(15) 0.0078(13) 0.0025(12) -0.0020(11) -0.0004(13)
N2 0.0237(17) 0.0133(17) 0.0099(15) -0.0019(15) -0.0040(15) -0.0031(15)
N6 0.0183(15) 0.0138(19) 0.0147(17) 0.0026(14) -0.0028(13) 0.0028(16)
N3 0.0215(16) 0.0100(17) 0.0077(16) 0.0010(13) 0.0000(14) 0.0021(14)
N1 0.0118(13) 0.0129(17) 0.0116(15) -0.0040(14) -0.0023(13) 0.0004(14)
C3 0.0142(17) 0.010(2) 0.0072(18) 0.0035(16) -0.0003(14) -0.0009(16)
C5 0.0157(18) 0.0117(19) 0.0058(15) 0.0005(15) -0.0025(14) -0.0026(16)
C4 0.0147(17) 0.0094(19) 0.0051(17) -0.0032(15) 0.0029(14) -0.0006(15)
C7 0.0123(15) 0.0120(19) 0.0079(17) -0.0026(15) 0.0000(13) -0.0019(16)
N5 0.0234(17) 0.0178(19) 0.0115(16) -0.0053(14) -0.0009(15) -0.0040(16)
C6 0.0160(17) 0.0094(19) 0.0083(17) -0.0008(15) 0.0016(16) -0.0005(15)
N4 0.0180(17) 0.024(2) 0.0131(16) -0.0011(16) 0.0030(14) -0.0003(17)
C2 0.023(2) 0.037(3) 0.0107(19) 0.005(2) 0.0031(18) -0.003(2)
C1 0.022(2) 0.021(2) 0.018(2) 0.0071(18) 0.0017(17) -0.0004(18)

loop_
_atom_type_symbol
_atom_type_description
_atom_type_scat_dispersion_real
_atom_type_scat_dispersion_imag
_atom_type_scat_source
C C 0.0181 0.0091 'International Tables Vol C Tables 4.2.6.8 and 6.1.1.4'
H H 0.0000 0.0000 'International Tables Vol C Tables 4.2.6.8 and 6.1.1.4'
N N 0.0311 0.0180 'International Tables Vol C Tables 4.2.6.8 and 6.1.1.4'
O O 0.0492 0.0322 'International Tables Vol C Tables 4.2.6.8 and 6.1.1.4'
K K 0.3868 1.0657 'International Tables Vol C Tables 4.2.6.8 and 6.1.1.4'
Fe Fe -1.1336 3.1974 'International Tables Vol C Tables 4.2.6.8 and 6.1.1.4'

loop_
_exptl_crystal_face_index_h
_exptl_crystal_face_index_k
_exptl_crystal_face_index_l
_exptl_crystal_face_perp_dist
0 0 15 0.1244
7 -5 5 0.1244
4 -3 -12 0.1244
-4 3 -12 0.1244
-7 5 5 0.1244
0 0 -15 0.1244
-7 5 -5 0.1244
-4 3 12 0.1244
4 -3 12 0.1244
7 -5 -5 0.1244
9 0 0 0.1244
4 3 -12 0.1244
-3 8 -7 0.1244
-3 8 7 0.1244
4 3 12 0.1244
-9 0 0 0.1244
-4 -3 12 0.1244
3 -8 7 0.1244
3 -8 -7 0.1244
-4 -3 -12 0.1244
0 10 0 0.1244
3 8 7 0.1244
7 5 5 0.1244
7 5 -5 0.1244
3 8 -7 0.1244
0 -10 0 0.1244
-3 -8 -7 0.1244
-7 -5 -5 0.1244
-7 -5 5 0.1244
-3 -8 7 0.1244

loop_
_geom_angle_atom_site_label_1
_geom_angle_atom_site_label_2
_geom_angle_atom_site_label_3
_geom_angle
_geom_angle_site_symmetry_1
_geom_angle_site_symmetry_3
_geom_angle_publ_flag
N7 Fe1 K1 125.97(11) . 2_664 ?
N7 Fe1 C3 94.76(17) . . ?
N7 Fe1 C5 178.60(18) . . ?
N7 Fe1 C4 97.19(16) . . ?
N7 Fe1 C7 93.37(16) . . ?
N7 Fe1 C6 95.12(16) . . ?
C3 Fe1 K1 53.26(11) . 2_664 ?
C5 Fe1 K1 54.56(10) . 2_664 ?
C5 Fe1 C3 84.64(17) . . ?
C5 Fe1 C6 85.46(16) . . ?
C4 Fe1 K1 48.33(11) . 2_664 ?
C4 Fe1 C3 89.05(16) . . ?
C4 Fe1 C5 84.07(16) . . ?
C4 Fe1 C6 90.71(17) . . ?
C7 Fe1 K1 124.73(11) . 2_664 ?
C7 Fe1 C3 91.06(16) . . ?
C7 Fe1 C5 85.38(16) . . ?
C7 Fe1 C4 169.39(17) . . ?
C7 Fe1 C6 87.35(17) . . ?
C6 Fe1 K1 120.46(12) . 2_664 ?
C6 Fe1 C3 170.06(17) . . ?
N2 K1 Fe1 49.30(6) 2_665 2_665 ?
N2 K1 C5 64.53(10) 2_665 2_665 ?
N2 K1 N4 77.98(10) 2_665 2_665 ?
N6 K1 Fe1 125.91(8) . 2_665 ?
N6 K1 N2 84.96(11) . 2_665 ?
N6 K1 N3 171.73(12) . 2_665 ?
N6 K1 C3 102.40(11) . 2_665 ?
N6 K1 C5 113.37(11) . 2_665 ?
N6 K1 C4 153.32(11) . 2_665 ?
N6 K1 N5 106.24(11) . 1_545 ?
N6 K1 N4 101.82(11) . 2_665 ?
N6 K1 N4 95.55(12) . 3_746 ?
N3 K1 Fe1 50.28(7) 2_665 2_665 ?
N3 K1 N2 87.91(10) 2_665 2_665 ?
N3 K1 C3 71.44(10) 2_665 2_665 ?
N3 K1 C5 66.89(10) 2_665 2_665 ?
N3 K1 C4 22.09(11) 2_665 2_665 ?
N3 K1 N4 80.73(10) 2_665 2_665 ?
C3 K1 Fe1 28.89(8) 2_665 2_665 ?
C3 K1 N2 20.41(10) 2_665 2_665 ?
C3 K1 C5 47.47(10) 2_665 2_665 ?
C3 K1 N4 64.28(10) 2_665 2_665 ?
C5 K1 Fe1 28.89(7) 2_665 2_665 ?
C5 K1 N4 19.98(10) 2_665 2_665 ?
C4 K1 Fe1 28.20(8) 2_665 2_665 ?
C4 K1 N2 69.78(10) 2_665 2_665 ?
C4 K1 C3 51.22(11) 2_665 2_665 ?
C4 K1 C5 48.26(10) 2_665 2_665 ?
C4 K1 N4 65.47(10) 2_665 2_665 ?
N5 K1 Fe1 127.64(8) 1_545 2_665 ?
N5 K1 N2 153.54(11) 1_545 2_665 ?
N5 K1 N3 78.61(11) 1_545 2_665 ?
N5 K1 C3 148.28(11) 1_545 2_665 ?
N5 K1 C5 127.66(11) 1_545 2_665 ?
N5 K1 C4 100.30(11) 1_545 2_665 ?
N5 K1 N4 83.39(12) 1_545 3_746 ?
N5 K1 N4 121.29(11) 1_545 2_665 ?
N4 K1 Fe1 94.88(8) 3_746 2_665 ?
N4 K1 Fe1 48.88(6) 2_665 2_665 ?
N4 K1 N2 71.53(11) 3_746 2_665 ?
N4 K1 N3 78.17(11) 3_746 2_665 ?
N4 K1 C3 80.54(11) 3_746 2_665 ?
N4 K1 C5 123.53(10) 3_746 2_665 ?
N4 K1 C4 84.74(11) 3_746 2_665 ?
N4 K1 N4 143.25(8) 3_746 2_665 ?
O1 N7 Fe1 177.9(3) . . ?
C3 N2 K1 79.1(3) . 2_664 ?
C7 N6 K1 170.8(3) . . ?
C4 N3 K1 86.3(3) . 2_664 ?
H1A N1 H1B 107.9 . . ?
C2 N1 H1A 109.3 . . ?
C2 N1 H1B 109.3 . . ?
C2 N1 C1 111.8(3) . . ?
C1 N1 H1A 109.3 . . ?
C1 N1 H1B 109.3 . . ?
Fe1 C3 K1 97.85(15) . 2_664 ?
N2 C3 Fe1 178.3(4) . . ?
N2 C3 K1 80.5(3) . 2_664 ?
Fe1 C5 K1 96.55(13) . 2_664 ?
N4 C5 Fe1 178.3(3) . . ?
N4 C5 K1 81.7(3) . 2_664 ?
Fe1 C4 K1 103.47(15) . 2_664 ?
N3 C4 Fe1 174.7(3) . . ?
N3 C4 K1 71.6(2) . 2_664 ?
N6 C7 Fe1 177.7(4) . . ?
C6 N5 K1 147.6(3) . 1_565 ?
N5 C6 Fe1 177.4(4) . . ?
K1 N4 K1 118.61(12) 3_756 2_664 ?
C5 N4 K1 78.3(3) . 2_664 ?
C5 N4 K1 160.9(3) . 3_756 ?
N1 C2 H2A 109.5 . . ?
N1 C2 H2B 109.5 . . ?
N1 C2 H2C 109.5 . . ?
H2A C2 H2B 109.5 . . ?
H2A C2 H2C 109.5 . . ?
H2B C2 H2C 109.5 . . ?
N1 C1 H1C 109.5 . . ?
N1 C1 H1D 109.5 . . ?
N1 C1 H1E 109.5 . . ?
H1C C1 H1D 109.5 . . ?
H1C C1 H1E 109.5 . . ?
H1D C1 H1E 109.5 . . ?

loop_
_geom_bond_atom_site_label_1
_geom_bond_atom_site_label_2
_geom_bond_distance
_geom_bond_site_symmetry_2
_geom_bond_publ_flag
Fe1 K1 4.0004(9) 2_664 ?
Fe1 N7 1.659(3) . ?
Fe1 C3 1.951(4) . ?
Fe1 C5 1.946(4) . ?
Fe1 C4 1.944(4) . ?
Fe1 C7 1.942(4) . ?
Fe1 C6 1.946(4) . ?
K1 Fe1 4.0004(9) 2_665 ?
K1 N2 3.250(4) 2_665 ?
K1 N6 2.734(4) . ?
K1 N3 2.922(4) 2_665 ?
K1 C3 3.236(4) 2_665 ?
K1 C5 3.281(4) 2_665 ?
K1 C4 3.073(4) 2_665 ?
K1 N5 2.767(4) 1_545 ?
K1 N4 3.316(4) 2_665 ?
K1 N4 2.814(4) 3_746 ?
O1 N7 1.135(5) . ?
N2 K1 3.250(4) 2_664 ?
N2 C3 1.149(6) . ?
N6 C7 1.147(6) . ?
N3 K1 2.922(4) 2_664 ?
N3 C4 1.158(6) . ?
N1 H1A 0.8900 . ?
N1 H1B 0.8900 . ?
N1 C2 1.479(5) . ?
N1 C1 1.488(5) . ?
C3 K1 3.236(4) 2_664 ?
C5 K1 3.281(4) 2_664 ?
C5 N4 1.145(6) . ?
C4 K1 3.073(4) 2_664 ?
N5 K1 2.767(4) 1_565 ?
N5 C6 1.143(6) . ?
N4 K1 3.316(4) 2_664 ?
N4 K1 2.814(4) 3_756 ?
C2 H2A 0.9600 . ?
C2 H2B 0.9600 . ?
C2 H2C 0.9600 . ?
C1 H1C 0.9600 . ?
C1 H1D 0.9600 . ?
C1 H1E 0.9600 . ?

loop_
_twin_individual_id
_twin_individual_mass_fraction_refined
1 0.763(8)
2 0.237(8)

loop_
_exptl_oxdiff_crystal_face_indexfrac_h
_exptl_oxdiff_crystal_face_indexfrac_k
_exptl_oxdiff_crystal_face_indexfrac_l
_exptl_oxdiff_crystal_face_x
_exptl_oxdiff_crystal_face_y
_exptl_oxdiff_crystal_face_z
0.0003 0.0053 14.9940 0.8252 1.0773 0.7658
6.9910 -4.9980 4.9994 -0.8319 0.5114 1.2336
3.9946 -3.0040 -11.9943 -1.3091 -0.7600 -0.0566
-3.9950 2.9956 -11.9961 -0.0111 -0.9637 -1.1686
-6.9908 5.0015 4.9966 1.3820 0.2067 -0.7231
-0.0003 -0.0053 -14.9940 -0.8252 -1.0773 -0.7658
-6.9910 4.9980 -4.9994 0.8319 -0.5114 -1.2336
-3.9946 3.0040 11.9943 1.3091 0.7600 0.0566
3.9950 -2.9956 11.9961 0.0111 0.9637 1.1686
6.9908 -5.0015 -4.9966 -1.3820 -0.2067 0.7231
8.9874 -0.0012 -0.0030 -0.6821 -0.4699 1.3958
3.9937 2.9946 -11.9988 -0.6174 -1.3814 0.0721
-2.9971 7.9961 -7.0022 0.7646 -1.1746 -0.6510
-2.9968 8.0010 6.9922 1.5348 -0.1692 0.0637
3.9942 3.0030 11.9916 0.7029 0.3423 1.2973
-8.9874 0.0012 0.0030 0.6821 0.4699 -1.3958
-3.9937 -2.9946 11.9988 0.6174 1.3814 -0.0721
2.9971 -7.9961 7.0022 -0.7646 1.1746 0.6510
2.9968 -8.0010 -6.9922 -1.5348 0.1692 -0.0637
-3.9942 -3.0030 -11.9916 -0.7029 -0.3423 -1.2973
-0.0015 9.9977 -0.0075 1.1529 -1.0357 0.2145
2.9947 8.0002 6.9902 1.0801 -0.4824 0.9942
6.9895 4.9997 4.9919 0.3210 -0.5242 1.4481
6.9893 4.9962 -5.0041 -0.2291 -1.2424 0.9376
2.9945 7.9953 -7.0042 0.3099 -1.4879 0.2795
0.0015 -9.9977 0.0075 -1.1529 1.0357 -0.2145
-2.9947 -8.0002 -6.9902 -1.0801 0.4824 -0.9942
-6.9895 -4.9997 -4.9919 -0.3210 0.5242 -1.4481
-6.9893 -4.9962 5.0041 0.2291 1.2424 -0.9376
-2.9945 -7.9953 7.0042 -0.3099 1.4879 -0.2795
